data_4037276
loop_
_publ_author_name
'Brassard, Christopher J.'
'Zhang, Xiaoguang'
'Brewer, Christopher R.'
'Liu, Peiye'
'Clark, Ronald J.'
'Zhu, Lei'

_publ_section_title
;
 Cu(II)-Catalyzed Oxidative Formation of 5,5'-Bistriazoles.
;
_journal_issue 24
_journal_name_full 'The Journal of organic chemistry'
_journal_page_first 12091
_journal_page_last 12105
_journal_paper_doi 10.1021/acs.joc.6b01907
_journal_volume 81
_journal_year 2016
_chemical_formula_moiety 'C32 H28 N6 O2'
_chemical_formula_sum 'C32 H28 N6 O2'
_chemical_formula_weight 528.60
_space_group_crystal_system triclinic
_space_group_IT_number 2
_space_group_name_Hall '-P 1'
_space_group_name_H-M_alt 'P -1'
_atom_sites_solution_hydrogens geom
_audit_creation_method SHELXL-2014
_cell_angle_alpha 77.768(4)
_cell_angle_beta 71.783(3)
_cell_angle_gamma 66.201(3)
_cell_formula_units_Z 2
_cell_length_a 9.999(3)
_cell_length_b 11.950(4)
_cell_length_c 12.963(4)
_cell_measurement_reflns_used 6021
_cell_measurement_temperature 103(2)
_cell_measurement_theta_max 28.54
_cell_measurement_theta_min 2.38
_cell_volume 1339.6(7)
_computing_cell_refinement 'Bruker SAINT'
_computing_data_collection 'Bruker APEX2'
_computing_data_reduction 'Bruker SAINT'
_computing_molecular_graphics 'Bruker SHELXTL'
_computing_publication_material 'Bruker SHELXTL'
_computing_structure_refinement 'SHELXL-2014 (Sheldrick, 2014)'
_computing_structure_solution 'SHELXS-97 (Sheldrick 2008)'
_diffrn_ambient_temperature 103(2)
_diffrn_measured_fraction_theta_full 0.999
_diffrn_measured_fraction_theta_max 0.917
_diffrn_measurement_device_type 'Bruker APEX-II CCD'
_diffrn_measurement_method '\f and \w scans'
_diffrn_radiation_type MoK\a
_diffrn_radiation_wavelength 0.71073
_diffrn_reflns_av_unetI/netI 0.0390
_diffrn_reflns_Laue_measured_fraction_full 0.999
_diffrn_reflns_Laue_measured_fraction_max 0.917
_diffrn_reflns_limit_h_max 13
_diffrn_reflns_limit_h_min -12
_diffrn_reflns_limit_k_max 15
_diffrn_reflns_limit_k_min -15
_diffrn_reflns_limit_l_max 17
_diffrn_reflns_limit_l_min 0
_diffrn_reflns_number 6469
_diffrn_reflns_point_group_measured_fraction_full 0.999
_diffrn_reflns_point_group_measured_fraction_max 0.917
_diffrn_reflns_theta_full 25.242
_diffrn_reflns_theta_max 29.136
_diffrn_reflns_theta_min 1.872
_exptl_absorpt_coefficient_mu 0.085
_exptl_absorpt_correction_T_max 0.7458
_exptl_absorpt_correction_T_min 0.5747
_exptl_absorpt_correction_type empirical
_exptl_absorpt_process_details SADABS
_exptl_crystal_colour colourless
_exptl_crystal_density_diffrn 1.310
_exptl_crystal_description irregular
_exptl_crystal_F_000 556
_exptl_crystal_size_max 0.170
_exptl_crystal_size_mid 0.161
_exptl_crystal_size_min 0.121
_refine_diff_density_max 0.312
_refine_diff_density_min -0.278
_refine_diff_density_rms 0.060
_refine_ls_extinction_method none
_refine_ls_goodness_of_fit_ref 0.998
_refine_ls_hydrogen_treatment constr
_refine_ls_matrix_type full
_refine_ls_number_parameters 362
_refine_ls_number_reflns 6469
_refine_ls_number_restraints 0
_refine_ls_restrained_S_all 0.998
_refine_ls_R_factor_all 0.0608
_refine_ls_R_factor_gt 0.0449
_refine_ls_shift/su_max 0.000
_refine_ls_shift/su_mean 0.000
_refine_ls_structure_factor_coef Fsqd
_refine_ls_weighting_details 'w=1/[\s^2^(Fo^2^)+(0.0636P)^2^+0.4589P] where P=(Fo^2^+2Fc^2^)/3'
_refine_ls_weighting_scheme calc
_refine_ls_wR_factor_gt 0.1124
_refine_ls_wR_factor_ref 0.1220
_reflns_Friedel_coverage 0.000
_reflns_number_gt 5325
_reflns_number_total 6469
_reflns_threshold_expression 'I > 2\s(I)'
_cod_data_source_file jo6b01907_si_001.cif
_cod_data_source_block zhu210
_cod_database_code 4037276
_shelx_space_group_comment
; 
The symmetry employed for this shelxl refinement is uniquely defined 
by the following loop, which should always be used as a source of 
symmetry information in preference to the above space-group names. 
They are only intended as comments. 
;
_shelx_estimated_absorpt_t_min 0.986
_shelx_estimated_absorpt_t_max 0.990
_shelxl_version_number 2014-3

loop_
_space_group_symop_operation_xyz
'x, y, z'
'-x, -y, -z'

loop_
_atom_site_label
_atom_site_type_symbol
_atom_site_fract_x
_atom_site_fract_y
_atom_site_fract_z
_atom_site_U_iso_or_equiv
_atom_site_adp_type
_atom_site_occupancy
_atom_site_site_symmetry_order
_atom_site_calc_flag
_atom_site_refinement_flags_posn
_atom_site_refinement_flags_adp
C1 C 0.2188(2) 0.01177(18) 1.10524(15) 0.0238(4) Uani 1 1 d . .
H1 H 0.1703 0.0932 1.0761 0.029 Uiso 1 1 calc R U
C2 C 0.1617(2) -0.02806(19) 1.21208(16) 0.0285(4) Uani 1 1 d . .
H2 H 0.0732 0.0260 1.2559 0.034 Uiso 1 1 calc R U
C3 C 0.2330(2) -0.1466(2) 1.25559(15) 0.0285(4) Uani 1 1 d . .
H3 H 0.1931 -0.1742 1.3286 0.034 Uiso 1 1 calc R U
C4 C 0.3628(2) -0.22402(18) 1.19145(16) 0.0262(4) Uani 1 1 d . .
H4 H 0.4127 -0.3046 1.2215 0.031 Uiso 1 1 calc R U
C5 C 0.4217(2) -0.18581(17) 1.08346(15) 0.0228(4) Uani 1 1 d . .
H5 H 0.5109 -0.2395 1.0400 0.027 Uiso 1 1 calc R U
C6 C 0.3475(2) -0.06779(17) 1.04071(14) 0.0203(4) Uani 1 1 d . .
C7 C 0.50753(19) -0.10440(16) 0.86065(14) 0.0210(4) Uani 1 1 d . .
H7A H 0.4781 -0.1729 0.8569 0.025 Uiso 1 1 calc R U
H7B H 0.6023 -0.1389 0.8848 0.025 Uiso 1 1 calc R U
C8 C 0.5288(2) -0.03077(17) 0.75082(14) 0.0214(4) Uani 1 1 d . .
H8A H 0.5415 0.0446 0.7591 0.026 Uiso 1 1 calc R U
H8B H 0.6225 -0.0797 0.7006 0.026 Uiso 1 1 calc R U
C9 C 0.30382(19) 0.11801(16) 0.67540(13) 0.0165(3) Uani 1 1 d . .
C10 C 0.21975(19) 0.09552(16) 0.62008(13) 0.0179(3) Uani 1 1 d . .
C11 C 0.10148(19) 0.17914(16) 0.56536(14) 0.0183(3) Uani 1 1 d . .
C12 C 0.0623(2) 0.13283(17) 0.49276(14) 0.0210(4) Uani 1 1 d . .
H12 H 0.1133 0.0489 0.4791 0.025 Uiso 1 1 calc R U
C13 C -0.0502(2) 0.20816(18) 0.44059(15) 0.0236(4) Uani 1 1 d . .
H13 H -0.0770 0.1750 0.3929 0.028 Uiso 1 1 calc R U
C14 C -0.1236(2) 0.33155(17) 0.45791(15) 0.0223(4) Uani 1 1 d . .
H14 H -0.1988 0.3834 0.4210 0.027 Uiso 1 1 calc R U
C15 C -0.0860(2) 0.37885(17) 0.52993(15) 0.0218(4) Uani 1 1 d . .
H15 H -0.1367 0.4630 0.5426 0.026 Uiso 1 1 calc R U
C16 C 0.02516(19) 0.30348(17) 0.58327(14) 0.0206(4) Uani 1 1 d . .
H16 H 0.0496 0.3366 0.6323 0.025 Uiso 1 1 calc R U
N1 N 0.40090(16) 0.00406(14) 0.70235(12) 0.0192(3) Uani 1 1 d . .
N2 N 0.37800(18) -0.08375(14) 0.66817(13) 0.0243(3) Uani 1 1 d . .
N3 N 0.26799(18) -0.02871(14) 0.61881(13) 0.0229(3) Uani 1 1 d . .
O1 O 0.39034(14) -0.02102(11) 0.93435(10) 0.0222(3) Uani 1 1 d . .
C21 C 0.4416(2) 0.43474(17) 0.24239(15) 0.0253(4) Uani 1 1 d . .
H21 H 0.5226 0.4446 0.2583 0.030 Uiso 1 1 calc R U
C22 C 0.4071(3) 0.48143(19) 0.14190(16) 0.0302(4) Uani 1 1 d . .
H22 H 0.4653 0.5236 0.0891 0.036 Uiso 1 1 calc R U
C23 C 0.2898(2) 0.46757(19) 0.11754(16) 0.0323(5) Uani 1 1 d . .
H23 H 0.2681 0.4994 0.0485 0.039 Uiso 1 1 calc R U
C24 C 0.2043(2) 0.4068(2) 0.19483(16) 0.0313(5) Uani 1 1 d . .
H24 H 0.1228 0.3977 0.1789 0.038 Uiso 1 1 calc R U
C25 C 0.2367(2) 0.35914(18) 0.29511(15) 0.0244(4) Uani 1 1 d . .
H25 H 0.1783 0.3168 0.3476 0.029 Uiso 1 1 calc R U
C26 C 0.3553(2) 0.37362(16) 0.31859(13) 0.0190(4) Uani 1 1 d . .
C27 C 0.50253(19) 0.33240(16) 0.44538(14) 0.0193(4) Uani 1 1 d . .
H27A H 0.4844 0.4180 0.4542 0.023 Uiso 1 1 calc R U
H27B H 0.5944 0.3028 0.3855 0.023 Uiso 1 1 calc R U
C28 C 0.5220(2) 0.25144(17) 0.54991(14) 0.0207(4) Uani 1 1 d . .
H28A H 0.5393 0.1666 0.5391 0.025 Uiso 1 1 calc R U
H28B H 0.6129 0.2497 0.5666 0.025 Uiso 1 1 calc R U
C29 C 0.30038(19) 0.23051(16) 0.70539(13) 0.0169(3) Uani 1 1 d . .
C30 C 0.21011(19) 0.30259(15) 0.79086(13) 0.0173(3) Uani 1 1 d . .
C31 C 0.09242(19) 0.28404(16) 0.88792(14) 0.0181(3) Uani 1 1 d . .
C32 C 0.0558(2) 0.34482(17) 0.97985(14) 0.0208(4) Uani 1 1 d . .
H32 H 0.1081 0.3960 0.9794 0.025 Uiso 1 1 calc R U
C33 C -0.0560(2) 0.33109(17) 1.07166(14) 0.0234(4) Uani 1 1 d . .
H33 H -0.0820 0.3748 1.1326 0.028 Uiso 1 1 calc R U
C34 C -0.1300(2) 0.25350(18) 1.07453(15) 0.0253(4) Uani 1 1 d . .
H34 H -0.2058 0.2434 1.1376 0.030 Uiso 1 1 calc R U
C35 C -0.0924(2) 0.19074(19) 0.98461(16) 0.0286(4) Uani 1 1 d . .
H35 H -0.1418 0.1367 0.9867 0.034 Uiso 1 1 calc R U
C36 C 0.0168(2) 0.20659(19) 0.89169(15) 0.0259(4) Uani 1 1 d . .
H36 H 0.0404 0.1644 0.8302 0.031 Uiso 1 1 calc R U
N21 N 0.39205(16) 0.29155(13) 0.64355(11) 0.0183(3) Uani 1 1 d . .
N22 N 0.36196(17) 0.39533(14) 0.68579(12) 0.0206(3) Uani 1 1 d . .
N23 N 0.25068(17) 0.40282(14) 0.77509(12) 0.0207(3) Uani 1 1 d . .
O21 O 0.37542(14) 0.32662(12) 0.42153(9) 0.0206(3) Uani 1 1 d . .

loop_
_atom_site_aniso_label
_atom_site_aniso_U_11
_atom_site_aniso_U_22
_atom_site_aniso_U_33
_atom_site_aniso_U_23
_atom_site_aniso_U_13
_atom_site_aniso_U_12
C1 0.0220(9) 0.0225(9) 0.0263(9) -0.0048(7) -0.0073(7) -0.0054(7)
C2 0.0214(9) 0.0368(12) 0.0258(10) -0.0089(8) -0.0028(8) -0.0088(8)
C3 0.0288(10) 0.0386(12) 0.0222(9) 0.0007(8) -0.0060(8) -0.0186(9)
C4 0.0323(10) 0.0240(10) 0.0288(10) 0.0020(8) -0.0153(8) -0.0135(8)
C5 0.0240(9) 0.0213(9) 0.0235(9) -0.0055(7) -0.0079(7) -0.0056(7)
C6 0.0228(9) 0.0212(9) 0.0210(8) -0.0033(7) -0.0079(7) -0.0099(7)
C7 0.0216(8) 0.0175(9) 0.0232(9) -0.0063(7) -0.0075(7) -0.0031(7)
C8 0.0192(8) 0.0222(9) 0.0227(9) -0.0051(7) -0.0068(7) -0.0051(7)
C9 0.0173(8) 0.0168(8) 0.0137(8) -0.0045(6) -0.0015(6) -0.0049(6)
C10 0.0187(8) 0.0180(8) 0.0158(8) -0.0068(6) -0.0008(6) -0.0055(7)
C11 0.0165(8) 0.0227(9) 0.0158(8) -0.0041(7) -0.0009(6) -0.0088(7)
C12 0.0240(9) 0.0191(9) 0.0212(9) -0.0050(7) -0.0060(7) -0.0074(7)
C13 0.0247(9) 0.0286(10) 0.0223(9) -0.0058(7) -0.0081(7) -0.0113(8)
C14 0.0186(8) 0.0238(9) 0.0227(9) -0.0010(7) -0.0056(7) -0.0062(7)
C15 0.0203(8) 0.0179(9) 0.0233(9) -0.0051(7) -0.0027(7) -0.0035(7)
C16 0.0195(8) 0.0211(9) 0.0222(8) -0.0085(7) -0.0039(7) -0.0063(7)
N1 0.0207(7) 0.0170(7) 0.0193(7) -0.0057(6) -0.0056(6) -0.0041(6)
N2 0.0274(8) 0.0189(8) 0.0295(8) -0.0081(6) -0.0110(7) -0.0056(7)
N3 0.0264(8) 0.0164(8) 0.0267(8) -0.0060(6) -0.0104(7) -0.0039(6)
O1 0.0250(6) 0.0178(6) 0.0193(6) -0.0045(5) -0.0037(5) -0.0034(5)
C21 0.0323(10) 0.0244(10) 0.0221(9) -0.0036(7) -0.0073(8) -0.0123(8)
C22 0.0431(11) 0.0271(10) 0.0211(9) 0.0013(8) -0.0076(8) -0.0154(9)
C23 0.0420(12) 0.0305(11) 0.0220(9) 0.0009(8) -0.0159(9) -0.0068(9)
C24 0.0258(9) 0.0396(12) 0.0267(10) -0.0063(9) -0.0107(8) -0.0055(9)
C25 0.0206(9) 0.0272(10) 0.0232(9) -0.0071(7) -0.0038(7) -0.0055(8)
C26 0.0212(8) 0.0160(8) 0.0158(8) -0.0043(6) -0.0040(7) -0.0018(7)
C27 0.0204(8) 0.0200(9) 0.0184(8) -0.0048(7) -0.0039(7) -0.0076(7)
C28 0.0193(8) 0.0237(9) 0.0176(8) -0.0050(7) -0.0039(7) -0.0055(7)
C29 0.0183(8) 0.0164(8) 0.0165(8) -0.0024(6) -0.0068(6) -0.0047(7)
C30 0.0189(8) 0.0156(8) 0.0173(8) -0.0045(6) -0.0064(6) -0.0033(7)
C31 0.0183(8) 0.0169(8) 0.0174(8) -0.0053(6) -0.0049(6) -0.0026(7)
C32 0.0239(9) 0.0185(9) 0.0194(8) -0.0060(7) -0.0047(7) -0.0055(7)
C33 0.0265(9) 0.0236(10) 0.0168(8) -0.0074(7) -0.0035(7) -0.0047(8)
C34 0.0179(8) 0.0316(11) 0.0218(9) -0.0063(8) -0.0009(7) -0.0058(8)
C35 0.0233(9) 0.0371(12) 0.0320(10) -0.0127(9) -0.0030(8) -0.0159(9)
C36 0.0243(9) 0.0340(11) 0.0227(9) -0.0132(8) -0.0030(7) -0.0110(8)
N21 0.0217(7) 0.0181(7) 0.0161(7) -0.0036(6) -0.0052(6) -0.0070(6)
N22 0.0247(8) 0.0165(7) 0.0219(7) -0.0067(6) -0.0058(6) -0.0065(6)
N23 0.0236(7) 0.0196(8) 0.0193(7) -0.0052(6) -0.0049(6) -0.0071(6)
O21 0.0203(6) 0.0256(7) 0.0167(6) -0.0018(5) -0.0050(5) -0.0092(5)

loop_
_atom_type_symbol
_atom_type_description
_atom_type_scat_dispersion_real
_atom_type_scat_dispersion_imag
_atom_type_scat_source
C C 0.0033 0.0016 'International Tables Vol C Tables 4.2.6.8 and 6.1.1.4'
H H 0.0000 0.0000 'International Tables Vol C Tables 4.2.6.8 and 6.1.1.4'
N N 0.0061 0.0033 'International Tables Vol C Tables 4.2.6.8 and 6.1.1.4'
O O 0.0106 0.0060 'International Tables Vol C Tables 4.2.6.8 and 6.1.1.4'

loop_
_geom_angle_atom_site_label_1
_geom_angle_atom_site_label_2
_geom_angle_atom_site_label_3
_geom_angle
C2 C1 C6 119.80(18)
C2 C1 H1 120.1
C6 C1 H1 120.1
C1 C2 C3 120.38(18)
C1 C2 H2 119.8
C3 C2 H2 119.8
C4 C3 C2 119.32(18)
C4 C3 H3 120.3
C2 C3 H3 120.3
C3 C4 C5 121.14(18)
C3 C4 H4 119.4
C5 C4 H4 119.4
C6 C5 C4 118.78(17)
C6 C5 H5 120.6
C4 C5 H5 120.6
O1 C6 C5 124.37(16)
O1 C6 C1 115.06(16)
C5 C6 C1 120.55(17)
O1 C7 C8 106.19(14)
O1 C7 H7A 110.5
C8 C7 H7A 110.5
O1 C7 H7B 110.5
C8 C7 H7B 110.5
H7A C7 H7B 108.7
N1 C8 C7 112.63(15)
N1 C8 H8A 109.1
C7 C8 H8A 109.1
N1 C8 H8B 109.1
C7 C8 H8B 109.1
H8A C8 H8B 107.8
N1 C9 C10 104.23(14)
N1 C9 C29 122.82(15)
C10 C9 C29 132.94(16)
N3 C10 C9 107.77(15)
N3 C10 C11 120.47(15)
C9 C10 C11 131.73(16)
C16 C11 C12 118.32(16)
C16 C11 C10 122.67(15)
C12 C11 C10 119.00(16)
C13 C12 C11 120.86(17)
C13 C12 H12 119.6
C11 C12 H12 119.6
C14 C13 C12 120.25(16)
C14 C13 H13 119.9
C12 C13 H13 119.9
C13 C14 C15 119.52(17)
C13 C14 H14 120.2
C15 C14 H14 120.2
C14 C15 C16 120.39(17)
C14 C15 H15 119.8
C16 C15 H15 119.8
C15 C16 C11 120.63(16)
C15 C16 H16 119.7
C11 C16 H16 119.7
N2 N1 C9 111.01(14)
N2 N1 C8 119.07(14)
C9 N1 C8 129.60(15)
N3 N2 N1 107.42(14)
N2 N3 C10 109.56(14)
C6 O1 C7 117.23(14)
C26 C21 C22 118.56(18)
C26 C21 H21 120.7
C22 C21 H21 120.7
C23 C22 C21 121.35(19)
C23 C22 H22 119.3
C21 C22 H22 119.3
C22 C23 C24 119.32(18)
C22 C23 H23 120.3
C24 C23 H23 120.3
C25 C24 C23 120.45(19)
C25 C24 H24 119.8
C23 C24 H24 119.8
C24 C25 C26 119.65(18)
C24 C25 H25 120.2
C26 C25 H25 120.2
O21 C26 C21 124.04(16)
O21 C26 C25 115.27(15)
C21 C26 C25 120.67(16)
O21 C27 C28 106.80(14)
O21 C27 H27A 110.4
C28 C27 H27A 110.4
O21 C27 H27B 110.4
C28 C27 H27B 110.4
H27A C27 H27B 108.6
N21 C28 C27 113.66(15)
N21 C28 H28A 108.8
C27 C28 H28A 108.8
N21 C28 H28B 108.8
C27 C28 H28B 108.8
H28A C28 H28B 107.7
N21 C29 C30 104.26(15)
N21 C29 C9 122.81(15)
C30 C29 C9 132.86(16)
N23 C30 C29 107.89(15)
N23 C30 C31 120.96(15)
C29 C30 C31 131.12(16)
C36 C31 C32 118.56(17)
C36 C31 C30 122.16(15)
C32 C31 C30 119.28(16)
C33 C32 C31 120.74(17)
C33 C32 H32 119.6
C31 C32 H32 119.6
C34 C33 C32 120.11(16)
C34 C33 H33 119.9
C32 C33 H33 119.9
C33 C34 C35 119.62(17)
C33 C34 H34 120.2
C35 C34 H34 120.2
C34 C35 C36 120.37(18)
C34 C35 H35 119.8
C36 C35 H35 119.8
C35 C36 C31 120.55(17)
C35 C36 H36 119.7
C31 C36 H36 119.7
N22 N21 C29 111.36(14)
N22 N21 C28 119.77(14)
C29 N21 C28 128.48(15)
N23 N22 N21 107.25(14)
N22 N23 C30 109.23(14)
C26 O21 C27 116.55(13)

loop_
_geom_bond_atom_site_label_1
_geom_bond_atom_site_label_2
_geom_bond_distance
C1 C2 1.384(3)
C1 C6 1.391(3)
C1 H1 0.9500
C2 C3 1.390(3)
C2 H2 0.9500
C3 C4 1.383(3)
C3 H3 0.9500
C4 C5 1.395(3)
C4 H4 0.9500
C5 C6 1.388(3)
C5 H5 0.9500
C6 O1 1.376(2)
C7 O1 1.428(2)
C7 C8 1.509(3)
C7 H7A 0.9900
C7 H7B 0.9900
C8 N1 1.472(2)
C8 H8A 0.9900
C8 H8B 0.9900
C9 N1 1.365(2)
C9 C10 1.391(2)
C9 C29 1.461(2)
C10 N3 1.365(2)
C10 C11 1.473(2)
C11 C16 1.402(2)
C11 C12 1.404(2)
C12 C13 1.391(3)
C12 H12 0.9500
C13 C14 1.388(3)
C13 H13 0.9500
C14 C15 1.395(3)
C14 H14 0.9500
C15 C16 1.390(3)
C15 H15 0.9500
C16 H16 0.9500
N1 N2 1.343(2)
N2 N3 1.315(2)
C21 C26 1.387(3)
C21 C22 1.395(3)
C21 H21 0.9500
C22 C23 1.383(3)
C22 H22 0.9500
C23 C24 1.386(3)
C23 H23 0.9500
C24 C25 1.386(3)
C24 H24 0.9500
C25 C26 1.394(2)
C25 H25 0.9500
C26 O21 1.377(2)
C27 O21 1.429(2)
C27 C28 1.506(2)
C27 H27A 0.9900
C27 H27B 0.9900
C28 N21 1.466(2)
C28 H28A 0.9900
C28 H28B 0.9900
C29 N21 1.359(2)
C29 C30 1.391(2)
C30 N23 1.370(2)
C30 C31 1.478(2)
C31 C36 1.397(3)
C31 C32 1.400(2)
C32 C33 1.388(3)
C32 H32 0.9500
C33 C34 1.389(3)
C33 H33 0.9500
C34 C35 1.390(3)
C34 H34 0.9500
C35 C36 1.388(3)
C35 H35 0.9500
C36 H36 0.9500
N21 N22 1.346(2)
N22 N23 1.321(2)

loop_
_geom_torsion_atom_site_label_1
_geom_torsion_atom_site_label_2
_geom_torsion_atom_site_label_3
_geom_torsion_atom_site_label_4
_geom_torsion
C6 C1 C2 C3 0.7(3)
C1 C2 C3 C4 0.8(3)
C2 C3 C4 C5 -1.1(3)
C3 C4 C5 C6 0.0(3)
C4 C5 C6 O1 -177.15(16)
C4 C5 C6 C1 1.5(3)
C2 C1 C6 O1 176.93(16)
C2 C1 C6 C5 -1.8(3)
O1 C7 C8 N1 -70.32(18)
N1 C9 C10 N3 1.20(18)
C29 C9 C10 N3 -177.73(17)
N1 C9 C10 C11 -176.73(17)
C29 C9 C10 C11 4.3(3)
N3 C10 C11 C16 165.94(16)
C9 C10 C11 C16 -16.3(3)
N3 C10 C11 C12 -13.6(2)
C9 C10 C11 C12 164.10(18)
C16 C11 C12 C13 -0.5(3)
C10 C11 C12 C13 179.07(16)
C11 C12 C13 C14 1.4(3)
C12 C13 C14 C15 -1.4(3)
C13 C14 C15 C16 0.7(3)
C14 C15 C16 C11 0.2(3)
C12 C11 C16 C15 -0.3(3)
C10 C11 C16 C15 -179.84(16)
C10 C9 N1 N2 -0.96(18)
C29 C9 N1 N2 178.11(15)
C10 C9 N1 C8 172.41(16)
C29 C9 N1 C8 -8.5(3)
C7 C8 N1 N2 -69.0(2)
C7 C8 N1 C9 118.06(19)
C9 N1 N2 N3 0.34(19)
C8 N1 N2 N3 -173.82(15)
N1 N2 N3 C10 0.5(2)
C9 C10 N3 N2 -1.1(2)
C11 C10 N3 N2 177.15(15)
C5 C6 O1 C7 7.8(2)
C1 C6 O1 C7 -170.92(15)
C8 C7 O1 C6 178.58(13)
C26 C21 C22 C23 -0.1(3)
C21 C22 C23 C24 0.4(3)
C22 C23 C24 C25 -0.7(3)
C23 C24 C25 C26 0.6(3)
C22 C21 C26 O21 -178.06(17)
C22 C21 C26 C25 0.1(3)
C24 C25 C26 O21 177.98(16)
C24 C25 C26 C21 -0.3(3)
O21 C27 C28 N21 -61.73(18)
N1 C9 C29 N21 86.3(2)
C10 C9 C29 N21 -95.0(2)
N1 C9 C29 C30 -97.2(2)
C10 C9 C29 C30 81.6(3)
N21 C29 C30 N23 0.78(18)
C9 C29 C30 N23 -176.22(17)
N21 C29 C30 C31 -177.02(17)
C9 C29 C30 C31 6.0(3)
N23 C30 C31 C36 160.56(17)
C29 C30 C31 C36 -21.9(3)
N23 C30 C31 C32 -20.1(2)
C29 C30 C31 C32 157.48(18)
C36 C31 C32 C33 -1.7(3)
C30 C31 C32 C33 178.88(16)
C31 C32 C33 C34 2.0(3)
C32 C33 C34 C35 -0.6(3)
C33 C34 C35 C36 -0.9(3)
C34 C35 C36 C31 1.2(3)
C32 C31 C36 C35 0.2(3)
C30 C31 C36 C35 179.54(17)
C30 C29 N21 N22 -0.44(18)
C9 C29 N21 N22 176.95(15)
C30 C29 N21 C28 172.23(15)
C9 C29 N21 C28 -10.4(3)
C27 C28 N21 N22 -69.82(19)
C27 C28 N21 C29 118.06(19)
C29 N21 N22 N23 -0.09(18)
C28 N21 N22 N23 -173.48(14)
N21 N22 N23 C30 0.60(18)
C29 C30 N23 N22 -0.88(19)
C31 C30 N23 N22 177.19(15)
C21 C26 O21 C27 -6.0(2)
C25 C26 O21 C27 175.78(15)
C28 C27 O21 C26 -167.27(14)
